data_4326667
loop_
_publ_author_name
'John P. S. Mowat'
'Stuart R. Miller'
'John M. Griffin'
'Valerie R. Seymour'
'Sharon E. Ashbrook'
'Stephen P. Thompson'
'David Fairen-Jimenez'
'Ana-Maria Banu'
'Tina D\"uren'
'Paul A. Wright'

_publ_section_title
;
 Structural Chemistry, monoclinic-to-orthorhombic Phase Transition, and
 CO2 Adsorption Behavior of the Small Pore Scandium Terephthalate,
 Sc2(O2CC6H4CO2)3, and Its Nitro- And Amino-Functionalized Derivatives
;
_journal_name_full 'Inorganic Chemistry'
_journal_page_first 10844
_journal_page_last 10858
_journal_paper_doi 10.1021/ic201387d
_journal_volume 50
_journal_year 2011
_chemical_formula_sum 'O3 Sc2'
_chemical_formula_weight 137.91
_space_group_IT_number 206
_symmetry_cell_setting cubic
_symmetry_space_group_name_Hall '-I 2b 2c 3'
_symmetry_space_group_name_H-M 'I a -3'
_audit_author_name JPSM
_audit_creation_date 2011-06-02T16:56
_audit_creation_method 'from EXP file using GSAS2CIF'
_audit_update_record ' 2011-06-02T16:56  Initial CIF as created by GSAS2CIF'
_cell_angle_alpha 90.0
_cell_angle_beta 90.0
_cell_angle_gamma 90.0
_cell_formula_units_Z 16
_cell_length_a 9.8545(6)
_cell_length_b 9.8545
_cell_length_c 9.8545
_cell_volume 956.98(6)
_computing_structure_refinement GSAS
_diffrn_radiation_polarisn_ratio 0.55
_diffrn_radiation_probe x-ray
_diffrn_radiation_wavelength 1.54056
_exptl_absorpt_correction_T_max 1.00000
_exptl_absorpt_correction_T_min 1.00000
_exptl_absorpt_process_details
;   GSAS Absorption/surface roughness correction: function number 0
 No correction is applied.
;
_pd_block_id 2011-06-02T16:56|(NH2-BDC)3-RT_phase2|JPSM||
_pd_calc_method 'Rietveld Refinement'
_pd_meas_2theta_range_inc 0.01
_pd_meas_2theta_range_max 90.04
_pd_meas_2theta_range_min 5.0
_pd_phase_name 'from C:/GSASSoln/ScBDC/Full-Temp-Series/SRM723/RT/FDDD6.EXP'
_pd_proc_2theta_range_inc 0.01
_pd_proc_2theta_range_max 90.07236
_pd_proc_2theta_range_min 5.03236
_pd_proc_info_datetime 2011-06-02T16:56:52
_pd_proc_ls_background_function
;   GSAS Background function number 2 with 36 terms.
 Cosine Fourier series
      1:    16.1404     2:    627.145     3:   -191.627     4:    325.674    
      5:   -41.3093     6:    29.2739     7:    139.742     8:   -83.6855    
      9:    32.8688    10:    1.95849    11:    37.3934    12:    33.2161    
     13:   -283.683    14:    501.344    15:   -376.020    16:   -12.6739    
     17:    323.944    18:   -248.036    19:    29.5453    20:    30.7440    
     21:    89.7726    22:   -49.7720    23:   -279.006    24:    565.435    
     25:   -443.907    26:   -17.2534    27:    309.766    28:   -152.418    
     29:   -276.530    30:    522.075    31:   -414.898    32:    121.720    
     33:    80.5920    34:   -110.206    35:    57.1582    36:   -8.66447    
;
_pd_proc_ls_prof_R_factor 0.0460
_pd_proc_ls_prof_wR_expected 0.0505
_pd_proc_ls_prof_wR_factor 0.0606
_refine_ls_goodness_of_fit_all 1.22
_refine_ls_matrix_type full
_refine_ls_number_parameters 48
_refine_ls_number_restraints 29
_refine_ls_R_Fsqd_factor 0.14620
_refine_ls_shift/su_max 0.03
_refine_ls_shift/su_mean 0.00
_reflns_d_resolution_high 1.090
_reflns_d_resolution_low 8.902
_reflns_limit_h_max 9
_reflns_limit_h_min 0
_reflns_limit_k_max 19
_reflns_limit_k_min 0
_reflns_limit_l_max 31
_reflns_limit_l_min 0
_reflns_number_total 701
_cod_data_source_file ic201387d_si_002_12.cif
_cod_data_source_block (NH2-BDC)3-RT_phase_2
_cod_original_cell_volume 956.99(18)
_cod_database_code 4326667
_cod_database_fobs_code 4326667
_gsas_exptl_extinct_corr_t_min 1.00000
_gsas_exptl_extinct_corr_t_max 1.00000

loop_
_symmetry_equiv_pos_site_id
_symmetry_equiv_pos_as_xyz
1 +x,+y,+z
2 +z,+x,+y
3 +y,+z,+x
4 +x+1/2,+y,-z+1/2
5 -z+1/2,+x+1/2,+y
6 +y,-z+1/2,+x+1/2
7 -z,+x+1/2,-y+1/2
8 -y+1/2,-z,+x+1/2
9 +y+1/2,-z+1/2,-x
10 -x,+y+1/2,-z+1/2
11 -z+1/2,-x,+y+1/2
12 +x+1/2,-y+1/2,-z
-1 -x,-y,-z
-2 -z,-x,-y
-3 -y,-z,-x
-4 -x+1/2,-y,+z+1/2
-5 +z+1/2,-x+1/2,-y
-6 -y,+z+1/2,-x+1/2
-7 +z,-x+1/2,+y+1/2
-8 +y+1/2,+z,-x+1/2
-9 -y+1/2,+z+1/2,+x
-10 +x,-y+1/2,+z+1/2
-11 +z+1/2,+x,-y+1/2
-12 -x+1/2,+y+1/2,+z
101 +x+1/2,+y+1/2,+z+1/2
102 +z+1/2,+x+1/2,+y+1/2
103 +y+1/2,+z+1/2,+x+1/2
104 +x,+y+1/2,-z
105 -z,+x,+y+1/2
106 +y+1/2,-z,+x
107 -z+1/2,+x,-y
108 -y,-z+1/2,+x
109 +y,-z,-x+1/2
110 -x+1/2,+y,-z
111 -z,-x+1/2,+y
112 +x,-y,-z+1/2
-101 -x+1/2,-y+1/2,-z+1/2
-102 -z+1/2,-x+1/2,-y+1/2
-103 -y+1/2,-z+1/2,-x+1/2
-104 -x,-y+1/2,+z
-105 +z,-x,-y+1/2
-106 -y+1/2,+z,-x
-107 +z+1/2,-x,+y
-108 +y,+z+1/2,-x
-109 -y,+z,+x+1/2
-110 +x+1/2,-y,+z
-111 +z,+x+1/2,-y
-112 -x,+y,+z+1/2

loop_
_atom_site_type_symbol
_atom_site_label
_atom_site_fract_x
_atom_site_fract_y
_atom_site_fract_z
_atom_site_occupancy
_atom_site_thermal_displace_type
_atom_site_U_iso_or_equiv
_atom_site_symmetry_multiplicity
Sc Sc1 0.25 0.25 0.25 1.0 Uiso 0.107(10) 8
Sc Sc2 0.9686(7) 0.0 0.25 1.0 Uiso 0.0135(18) 24
O o1 0.3922(18) 0.1552(15) 0.3770(21) 1.0 Uiso 0.009(4) 48

loop_
_atom_type_symbol
_atom_type_scat_dispersion_real
_atom_type_scat_dispersion_imag
_atom_type_scat_Cromer_Mann_a1
_atom_type_scat_Cromer_Mann_a2
_atom_type_scat_Cromer_Mann_a3
_atom_type_scat_Cromer_Mann_a4
_atom_type_scat_Cromer_Mann_b1
_atom_type_scat_Cromer_Mann_b2
_atom_type_scat_Cromer_Mann_b3
_atom_type_scat_Cromer_Mann_b4
_atom_type_scat_Cromer_Mann_c
_atom_type_scat_source
Sc 0.000 0.000 9.18900 9.02130 7.36790 0.57290 1.64090 136.108 1.46800 51.3531 1.33290 International_Tables_Vol_C
O 0.000 0.000 3.04850 13.2771 2.28680 5.70110 1.54630 0.32390 0.86700 32.9089 0.25080 International_Tables_Vol_C
C 0.000 0.000 2.31000 20.8439 1.02000 10.2075 1.58860 0.56870 0.86500 51.6512 0.21560 International_Tables_Vol_C
N 0.000 0.000 12.2126 0.00570 3.13220 9.89330 2.01250 28.9975 1.16630 0.58260 -11.529 International_Tables_Vol_C

loop_
_geom_angle_atom_site_label_1
_geom_angle_atom_site_label_2
_geom_angle_atom_site_label_3
_geom_angle
_geom_angle_site_symmetry_1
_geom_angle_site_symmetry_3
_geom_angle_publ_flag
Sc2 Sc1 Sc2 119.705(13) 4_455 5_545 n
Sc2 Sc1 Sc2 119.705(13) 4_455 6_554 n
Sc2 Sc1 Sc2 60.295(13) 4_455 9_556 n
Sc2 Sc1 Sc2 180.0 4_455 10_655 n
Sc2 Sc1 Sc2 60.295(13) 4_455 11_565 n
Sc2 Sc1 o1 39.2(4) 4_455 1_555 n
Sc2 Sc1 o1 96.3(5) 4_455 2_555 n
Sc2 Sc1 o1 137.9(4) 4_455 3_555 n
Sc2 Sc1 o1 140.8(4) 4_455 -101_544 n
Sc2 Sc1 o1 83.7(5) 4_455 -102_544 n
Sc2 Sc1 o1 42.1(4) 4_455 -103_544 n
Sc2 Sc1 Sc2 119.705(14) 5_545 6_554 n
Sc2 Sc1 Sc2 60.295(14) 5_545 9_556 n
Sc2 Sc1 Sc2 60.295(13) 5_545 10_655 n
Sc2 Sc1 Sc2 180.0 5_545 11_565 n
Sc2 Sc1 o1 137.9(4) 5_545 1_555 n
Sc2 Sc1 o1 39.2(4) 5_545 2_555 n
Sc2 Sc1 o1 96.3(5) 5_545 3_555 n
Sc2 Sc1 o1 42.1(4) 5_545 -101_544 n
Sc2 Sc1 o1 140.8(4) 5_545 -102_544 n
Sc2 Sc1 o1 83.7(5) 5_545 -103_544 n
Sc2 Sc1 Sc2 180.0 6_554 9_556 n
Sc2 Sc1 Sc2 60.295(13) 6_554 10_655 n
Sc2 Sc1 Sc2 60.295(14) 6_554 11_565 n
Sc2 Sc1 o1 96.3(5) 6_554 1_555 n
Sc2 Sc1 o1 137.9(4) 6_554 2_555 n
Sc2 Sc1 o1 39.2(4) 6_554 3_555 n
Sc2 Sc1 o1 83.7(5) 6_554 -101_544 n
Sc2 Sc1 o1 42.1(4) 6_554 -102_544 n
Sc2 Sc1 o1 140.8(4) 6_554 -103_544 n
Sc2 Sc1 Sc2 119.705(13) 9_556 10_655 n
Sc2 Sc1 Sc2 119.705(14) 9_556 11_565 n
Sc2 Sc1 o1 83.7(5) 9_556 1_555 n
Sc2 Sc1 o1 42.1(4) 9_556 2_555 n
Sc2 Sc1 o1 140.8(4) 9_556 3_555 n
Sc2 Sc1 o1 96.3(5) 9_556 -101_544 n
Sc2 Sc1 o1 137.9(4) 9_556 -102_544 n
Sc2 Sc1 o1 39.2(4) 9_556 -103_544 n
Sc2 Sc1 Sc2 119.705(13) 10_655 11_565 n
Sc2 Sc1 o1 140.8(4) 10_655 1_555 n
Sc2 Sc1 o1 83.7(5) 10_655 2_555 n
Sc2 Sc1 o1 42.1(4) 10_655 3_555 n
Sc2 Sc1 o1 39.2(4) 10_655 -101_544 n
Sc2 Sc1 o1 96.3(5) 10_655 -102_544 n
Sc2 Sc1 o1 137.9(4) 10_655 -103_544 n
Sc2 Sc1 o1 42.1(4) 11_565 1_555 n
Sc2 Sc1 o1 140.8(4) 11_565 2_555 n
Sc2 Sc1 o1 83.7(5) 11_565 3_555 n
Sc2 Sc1 o1 137.9(4) 11_565 -101_544 n
Sc2 Sc1 o1 39.2(4) 11_565 -102_544 n
Sc2 Sc1 o1 96.3(5) 11_565 -103_544 n
o1 Sc1 o1 99.5(4) 1_555 2_555 n
o1 Sc1 o1 99.5(4) 1_555 3_555 n
o1 Sc1 o1 180.0 1_555 -101_544 n
o1 Sc1 o1 80.5(4) 1_555 -102_544 n
o1 Sc1 o1 80.5(4) 1_555 -103_544 n
o1 Sc1 o1 99.5(4) 2_555 3_555 n
o1 Sc1 o1 80.5(4) 2_555 -101_544 n
o1 Sc1 o1 180.0 2_555 -102_544 n
o1 Sc1 o1 80.5(4) 2_555 -103_544 n
o1 Sc1 o1 80.5(4) 3_555 -101_544 n
o1 Sc1 o1 80.5(4) 3_555 -102_544 n
o1 Sc1 o1 180.0 3_555 -103_544 n
o1 Sc1 o1 99.5(4) -101_544 -102_544 n
o1 Sc1 o1 99.5(4) -101_544 -103_544 n
o1 Sc1 o1 99.5(4) -102_544 -103_544 n
Sc1 Sc2 Sc1 97.66(17) 4_555 7_645 n
Sc1 Sc2 o1 38.9(7) 4_555 4_555 n
Sc1 Sc2 o1 150.1(5) 4_555 5_645 n
Sc1 Sc2 o1 92.8(5) 4_555 -6_645 n
Sc1 Sc2 o1 39.4(6) 4_555 108_543 n
Sc1 Sc2 o1 95.6(4) 4_555 -102_644 n
Sc1 Sc2 o1 108.1(4) 4_555 -110_544 n
Sc1 Sc2 o1 108.1(4) 7_645 4_555 n
Sc1 Sc2 o1 95.6(4) 7_645 5_645 n
Sc1 Sc2 o1 39.4(6) 7_645 -6_645 n
Sc1 Sc2 o1 92.8(5) 7_645 108_543 n
Sc1 Sc2 o1 150.1(5) 7_645 -102_644 n
Sc1 Sc2 o1 38.9(7) 7_645 -110_544 n
o1 Sc2 o1 111.4(11) 4_555 5_645 n
o1 Sc2 o1 79.9(8) 4_555 -6_645 n
o1 Sc2 o1 77.5(13) 4_555 108_543 n
o1 Sc2 o1 99.0(5) 4_555 -102_644 n
o1 Sc2 o1 138.3(10) 4_555 -110_544 n
o1 Sc2 o1 80.8(6) 5_645 -6_645 n
o1 Sc2 o1 165.1(5) 5_645 108_543 n
o1 Sc2 o1 85.8(9) 5_645 -102_644 n
o1 Sc2 o1 99.0(5) 5_645 -110_544 n
o1 Sc2 o1 113.3(9) -6_645 108_543 n
o1 Sc2 o1 165.1(5) -6_645 -102_644 n
o1 Sc2 o1 77.5(13) -6_645 -110_544 n
o1 Sc2 o1 80.8(6) 108_543 -102_644 n
o1 Sc2 o1 79.9(8) 108_543 -110_544 n
o1 Sc2 o1 111.4(11) -102_644 -110_544 n
Sc1 o1 Sc2 101.9(9) 1_555 4_455 n
Sc1 o1 Sc2 98.6(7) 1_555 11_565 n
Sc1 o1 Sc2 125.3(7) 1_555 -8_547 n
Sc2 o1 Sc2 98.7(5) 4_455 11_565 n
Sc2 o1 Sc2 125.2(10) 4_455 -8_547 n
Sc2 o1 Sc2 99.8(9) 11_565 -8_547 n

loop_
_geom_bond_atom_site_label_1
_geom_bond_atom_site_label_2
_geom_bond_distance
_geom_bond_site_symmetry_2
_geom_bond_publ_flag
Sc1 Sc2 3.273(4) 4_455 n
Sc1 Sc2 3.273(4) 5_545 n
Sc1 Sc2 3.273(4) 6_554 n
Sc1 Sc2 3.273(4) 9_556 n
Sc1 Sc2 3.273(4) 10_655 n
Sc1 Sc2 3.273(4) 11_565 n
Sc1 o1 2.099(24) 1_555 n
Sc1 o1 2.099(24) 2_555 n
Sc1 o1 2.099(24) 3_555 n
Sc1 o1 2.099(24) -101_444 n
Sc1 o1 2.099(24) -102_444 n
Sc1 o1 2.099(24) -103_444 n
Sc2 Sc1 3.273(4) 4_555 n
Sc2 Sc1 3.273(4) 7_645 n
Sc2 Sc2 3.287(4) 6_654 n
Sc2 Sc2 3.287(4) -2_665 n
Sc2 Sc2 3.287(4) -3_656 n
Sc2 Sc2 3.287(4) -11_545 n
Sc2 o1 2.115(16) 4_555 n
Sc2 o1 2.077(19) 5_645 n
Sc2 o1 2.218(15) -6_645 n
Sc2 o1 2.218(15) 108_655 n
Sc2 o1 2.077(19) -102_544 n
Sc2 o1 2.115(16) -110_444 n
o1 Sc1 2.099(24) 1_555 n
o1 Sc2 2.115(16) 4_455 n
o1 Sc2 2.218(15) 11_565 n
o1 Sc2 2.077(19) -8_556 n

loop_
_pd_block_diffractogram_id
2011-06-02T16:56|(NH2-BDC)3-RT_H_01|JPSM|i11
